data_4029125
loop_
_publ_author_name
'Singleton, Michael L.'
'Castellucci, Nicola'
'Massip, St\'ephane'
'Kauffmann, Brice'
'Ferrand, Yann'
'Huc, Ivan'

_publ_section_title
;
 Synthesis of 1,8-diazaanthracenes as building blocks for internally
 functionalized aromatic oligoamide foldamers.
;
_journal_issue 5
_journal_name_full 'The Journal of organic chemistry'
_journal_page_first 2115
_journal_page_last 2122
_journal_paper_doi 10.1021/jo402852m
_journal_volume 79
_journal_year 2014
_chemical_formula_sum 'C25 H32 Cl3 N3 O7'
_chemical_formula_weight 592.89
_chemical_name_systematic
; 
 ? 
;
_space_group_IT_number 2
_symmetry_cell_setting triclinic
_symmetry_space_group_name_Hall '-P 1'
_symmetry_space_group_name_H-M 'P -1'
_atom_sites_solution_hydrogens geom
_atom_sites_solution_primary direct
_atom_sites_solution_secondary difmap
_audit_creation_method 'CrystalClear-SM Expert 2.1 b25 (Rigaku, 2013)'
_cell_angle_alpha 90.02(2)
_cell_angle_beta 95.25(3)
_cell_angle_gamma 97.50(5)
_cell_formula_units_Z 2
_cell_length_a 5.764(5)
_cell_length_b 11.669(10)
_cell_length_c 21.430(19)
_cell_measurement_reflns_used 4260
_cell_measurement_temperature 100(2)
_cell_measurement_theta_max 68.45
_cell_measurement_theta_min 7.27
_cell_volume 1423(2)
_computing_cell_refinement 'CrystalClear-SM Expert 2.1 b25 (Rigaku, 2013)'
_computing_data_collection 'CrystalClear-SM Expert 2.1 b25 (Rigaku, 2013)'
_computing_data_reduction 'CrystalClear-SM Expert 2.1 b25 (Rigaku, 2013)'
_computing_structure_refinement 'SHELXL (Sheldrick, 2008)'
_computing_structure_solution 'SHELXS (Sheldrick, 2008)'
_diffrn_ambient_temperature 100(2)
_diffrn_detector PILT
_diffrn_detector_area_resol_mean 5.8140
_diffrn_measured_fraction_theta_full 0.971
_diffrn_measured_fraction_theta_max 0.971
_diffrn_measurement_device 'AFC11 (Right): Eulerian 3 circle'
_diffrn_measurement_device_type 'Rigaku PILATUS conversion'
_diffrn_measurement_method 'profile data from \w-scans'
_diffrn_radiation_monochromator Confocal
_diffrn_radiation_source 'Rotating Anode'
_diffrn_radiation_type CuK\a
_diffrn_radiation_wavelength 1.54190
_diffrn_reflns_av_R_equivalents 0.0590
_diffrn_reflns_av_sigmaI/netI 0.0457
_diffrn_reflns_limit_h_max 6
_diffrn_reflns_limit_h_min -5
_diffrn_reflns_limit_k_max 14
_diffrn_reflns_limit_k_min -14
_diffrn_reflns_limit_l_max 25
_diffrn_reflns_limit_l_min -25
_diffrn_reflns_number 19646
_diffrn_reflns_theta_full 68.45
_diffrn_reflns_theta_max 68.45
_diffrn_reflns_theta_min 7.27
_exptl_absorpt_coefficient_mu 3.322
_exptl_absorpt_correction_T_max 0.8786
_exptl_absorpt_correction_T_min 0.6185
_exptl_absorpt_correction_type multi-scan
_exptl_absorpt_process_details 'CrystalClear-SM Expert 2.1 b25 (Rigaku, 2013)'
_exptl_crystal_colour red
_exptl_crystal_density_diffrn 1.384
_exptl_crystal_density_method 'not measured'
_exptl_crystal_description needle
_exptl_crystal_F_000 620
_exptl_crystal_size_max 0.16
_exptl_crystal_size_mid 0.08
_exptl_crystal_size_min 0.04
_refine_diff_density_max 0.800
_refine_diff_density_min -0.634
_refine_diff_density_rms 0.075
_refine_ls_extinction_method none
_refine_ls_goodness_of_fit_ref 1.034
_refine_ls_hydrogen_treatment mixed
_refine_ls_matrix_type full
_refine_ls_number_parameters 376
_refine_ls_number_reflns 5068
_refine_ls_number_restraints 11
_refine_ls_restrained_S_all 1.114
_refine_ls_R_factor_all 0.0706
_refine_ls_R_factor_gt 0.0640
_refine_ls_shift/su_max 0.000
_refine_ls_shift/su_mean 0.000
_refine_ls_structure_factor_coef Fsqd
_refine_ls_weighting_details 'calc w=1/[\s^2^(Fo^2^)+(0.0941P)^2^+0.9528P] where P=(Fo^2^+2Fc^2^)/3'
_refine_ls_weighting_scheme calc
_refine_ls_wR_factor_gt 0.1731
_refine_ls_wR_factor_ref 0.1800
_reflns_number_gt 4260
_reflns_number_total 5068
_reflns_threshold_expression >2sigma(I)
_cod_data_source_file jo402852m_si_011.cif
_cod_data_source_block shelxl
_cod_original_sg_symbol_H-M P-1
_cod_database_code 4029125

loop_
_symmetry_equiv_pos_as_xyz
'x, y, z'
'-x, -y, -z'

loop_
_atom_site_label
_atom_site_type_symbol
_atom_site_fract_x
_atom_site_fract_y
_atom_site_fract_z
_atom_site_U_iso_or_equiv
_atom_site_adp_type
_atom_site_occupancy
_atom_site_symmetry_multiplicity
_atom_site_calc_flag
_atom_site_refinement_flags
_atom_site_disorder_assembly
_atom_site_disorder_group
C1 C -0.0097(5) 0.8245(2) 0.95522(13) 0.0290(6) Uani 1 1 d . . .
C2 C -0.0835(5) 0.8993(2) 0.90740(13) 0.0301(6) Uani 1 1 d . . .
H2 H -0.2037 0.9458 0.9132 0.036 Uiso 1 1 calc R . .
C3 C 0.0215(5) 0.9030(2) 0.85303(13) 0.0297(6) Uani 1 1 d . . .
C4 C 0.1966(5) 0.8291(2) 0.84459(13) 0.0293(6) Uani 1 1 d . . .
C5 C 0.2605(5) 0.7599(2) 0.89708(12) 0.0278(6) Uani 1 1 d . . .
N6 N 0.1572(4) 0.75878(19) 0.95163(10) 0.0283(5) Uani 1 1 d . . .
C7 C -0.1248(5) 0.8172(2) 1.01524(13) 0.0300(6) Uani 1 1 d . . .
O8 O -0.0650(4) 0.76119(18) 1.05999(9) 0.0351(5) Uani 1 1 d . . .
O9 O -0.3017(4) 0.88132(16) 1.01373(9) 0.0326(5) Uani 1 1 d . . .
C10 C -0.4337(6) 0.8737(3) 1.06818(14) 0.0363(7) Uani 1 1 d . . .
H10A H -0.5015 0.7933 1.0738 0.054 Uiso 1 1 calc R . .
H10B H -0.5601 0.9224 1.0623 0.054 Uiso 1 1 calc R . .
H10C H -0.3289 0.9003 1.1054 0.054 Uiso 1 1 calc R . .
O11 O -0.0246(4) 0.97343(16) 0.80409(9) 0.0332(5) Uani 1 1 d . . .
C12 C -0.1885(5) 1.0543(2) 0.81277(13) 0.0329(6) Uani 1 1 d . . .
H12A H -0.1408 1.0985 0.8523 0.039 Uiso 1 1 calc R . .
H12B H -0.3475 1.0119 0.8156 0.039 Uiso 1 1 calc R . .
C13 C -0.1925(6) 1.1363(2) 0.75797(13) 0.0348(6) Uani 1 1 d . . .
H13 H -0.0291 1.1757 0.7549 0.042 Uiso 1 1 calc R . .
C14 C -0.2772(6) 1.0729(3) 0.69618(14) 0.0432(8) Uani 1 1 d . . .
H14A H -0.1729 1.0154 0.6886 0.065 Uiso 1 1 calc R . .
H14B H -0.2755 1.1285 0.6619 0.065 Uiso 1 1 calc R . .
H14C H -0.4375 1.0340 0.6983 0.065 Uiso 1 1 calc R . .
C15 C -0.3481(6) 1.2277(3) 0.77155(15) 0.0438(8) Uani 1 1 d . . .
H15A H -0.5111 1.1913 0.7719 0.066 Uiso 1 1 calc R . .
H15B H -0.3389 1.2867 0.7390 0.066 Uiso 1 1 calc R . .
H15C H -0.2943 1.2639 0.8125 0.066 Uiso 1 1 calc R . .
C16 C 0.2979(5) 0.8225(2) 0.78841(13) 0.0319(6) Uani 1 1 d . . .
H16 H 0.2523 0.8677 0.7537 0.038 Uiso 1 1 calc R . .
C17 C 0.4678(5) 0.7484(2) 0.78373(13) 0.0305(6) Uani 1 1 d . . .
C18 C 0.5456(5) 0.6820(2) 0.83567(13) 0.0295(6) Uani 1 1 d . . .
C19 C 0.4394(5) 0.6863(2) 0.89295(13) 0.0291(6) Uani 1 1 d . . .
C20 C 0.5679(6) 0.7339(2) 0.72606(14) 0.0353(7) Uani 1 1 d . A .
C21 C 0.7414(6) 0.6645(2) 0.72402(14) 0.0353(7) Uani 1 1 d . . .
H21 H 0.8141 0.6559 0.6866 0.042 Uiso 1 1 calc R . .
C22 C 0.8099(5) 0.6058(2) 0.77931(14) 0.0332(6) Uani 1 1 d . . .
N23 N 0.7180(4) 0.61146(19) 0.83299(11) 0.0305(5) Uani 1 1 d . . .
O24 O 0.4760(5) 0.79186(18) 0.67748(10) 0.0449(6) Uani 1 1 d . . .
C25 C 0.544(3) 0.7747(12) 0.6151(6) 0.055(4) Uani 0.761(10) 1 d PD A 1
H25A H 0.5050 0.6921 0.6030 0.067 Uiso 0.761(10) 1 calc PR A 1
H25B H 0.7166 0.7953 0.6152 0.067 Uiso 0.761(10) 1 calc PR A 1
C26 C 0.426(3) 0.8448(11) 0.5692(4) 0.149(8) Uani 0.761(10) 1 d PD A 1
H26 H 0.4734 0.9290 0.5784 0.179 Uiso 0.761(10) 1 calc PR A 1
C27 C 0.1670(18) 0.8123(8) 0.5715(3) 0.106(3) Uani 0.761(10) 1 d PD A 1
H27A H 0.1250 0.7297 0.5619 0.159 Uiso 0.761(10) 1 calc PR A 1
H27B H 0.0820 0.8573 0.5407 0.159 Uiso 0.761(10) 1 calc PR A 1
H27C H 0.1244 0.8286 0.6136 0.159 Uiso 0.761(10) 1 calc PR A 1
C28 C 0.469(3) 0.8149(11) 0.5023(4) 0.184(8) Uani 0.761(10) 1 d PD A 1
H28A H 0.4332 0.7312 0.4954 0.276 Uiso 0.761(10) 1 calc PR A 1
H28B H 0.6341 0.8397 0.4957 0.276 Uiso 0.761(10) 1 calc PR A 1
H28C H 0.3677 0.8546 0.4727 0.276 Uiso 0.761(10) 1 calc PR A 1
C25' C 0.571(8) 0.778(4) 0.622(2) 0.046(9) Uiso 0.239(10) 1 d PD A 2
H25C H 0.5516 0.6955 0.6096 0.055 Uiso 0.239(10) 1 calc PR A 2
H25D H 0.7402 0.8082 0.6258 0.055 Uiso 0.239(10) 1 calc PR A 2
C26' C 0.438(3) 0.8455(17) 0.5749(10) 0.046(5) Uiso 0.239(10) 1 d PD A 2
H26' H 0.3127 0.7791 0.5643 0.055 Uiso 0.239(10) 1 calc PR A 2
C27' C 0.265(2) 0.9314(10) 0.5772(5) 0.034(4) Uiso 0.239(10) 1 d PD A 2
H27D H 0.2818 0.9846 0.5420 0.051 Uiso 0.239(10) 1 calc PR A 2
H27E H 0.2966 0.9752 0.6167 0.051 Uiso 0.239(10) 1 calc PR A 2
H27F H 0.1053 0.8902 0.5742 0.051 Uiso 0.239(10) 1 calc PR A 2
C28' C 0.538(3) 0.8410(18) 0.5114(9) 0.044(4) Uiso 0.239(10) 1 d PD A 2
H28D H 0.5005 0.9080 0.4867 0.066 Uiso 0.239(10) 1 calc PR A 2
H28E H 0.4674 0.7698 0.4890 0.066 Uiso 0.239(10) 1 calc PR A 2
H28F H 0.7084 0.8423 0.5177 0.066 Uiso 0.239(10) 1 calc PR A 2
C29 C 1.0003(5) 0.5305(2) 0.77482(14) 0.0353(7) Uani 1 1 d . . .
O30 O 1.0926(4) 0.5203(2) 0.72703(10) 0.0448(6) Uani 1 1 d . . .
O31 O 1.0559(4) 0.47806(17) 0.82800(10) 0.0378(5) Uani 1 1 d . . .
C32 C 1.2385(6) 0.4034(3) 0.82597(17) 0.0420(7) Uani 1 1 d . . .
H32A H 1.1807 0.3369 0.7983 0.063 Uiso 1 1 calc R . .
H32B H 1.2802 0.3762 0.8683 0.063 Uiso 1 1 calc R . .
H32C H 1.3776 0.4467 0.8100 0.063 Uiso 1 1 calc R . .
N33 N 0.5036(4) 0.6242(2) 0.94306(11) 0.0332(5) Uani 1 1 d . . .
H33A H 0.6141 0.5793 0.9410 0.058(12) Uiso 1 1 calc R . .
H33B H 0.4351 0.6285 0.9779 0.035(8) Uiso 1 1 calc R . .
C50 C 0.6737(6) 0.5923(3) 0.37914(15) 0.0443(8) Uani 1 1 d . . .
H50 H 0.7088 0.5435 0.3437 0.053 Uiso 1 1 calc R . .
Cl1 Cl 0.36727(15) 0.58532(7) 0.37933(4) 0.0500(3) Uani 1 1 d . . .
Cl2 Cl 0.80334(16) 0.73505(9) 0.36896(5) 0.0589(3) Uani 1 1 d . . .
Cl3 Cl 0.79082(18) 0.53719(10) 0.45031(5) 0.0677(3) Uani 1 1 d . . .
O60 O 0.2436(4) 0.5833(2) 0.06574(11) 0.0438(6) Uani 1 1 d D . .
H60A H 0.146(6) 0.630(3) 0.0475(16) 0.056(11) Uiso 1 1 d D . .
H60B H 0.186(7) 0.548(3) 0.0984(14) 0.063(12) Uiso 1 1 d D . .

loop_
_atom_site_aniso_label
_atom_site_aniso_U_11
_atom_site_aniso_U_22
_atom_site_aniso_U_33
_atom_site_aniso_U_23
_atom_site_aniso_U_13
_atom_site_aniso_U_12
C1 0.0274(14) 0.0260(12) 0.0333(14) -0.0017(10) 0.0055(11) 0.0008(11)
C2 0.0260(14) 0.0281(13) 0.0366(14) 0.0013(10) 0.0056(11) 0.0036(11)
C3 0.0308(15) 0.0248(12) 0.0334(14) 0.0017(10) 0.0035(11) 0.0020(11)
C4 0.0282(15) 0.0266(13) 0.0323(14) -0.0015(10) 0.0049(11) -0.0007(11)
C5 0.0257(14) 0.0253(12) 0.0325(13) -0.0020(10) 0.0056(11) 0.0010(11)
N6 0.0264(12) 0.0266(11) 0.0321(11) -0.0005(9) 0.0059(9) 0.0022(9)
C7 0.0281(15) 0.0278(13) 0.0344(14) -0.0023(11) 0.0059(11) 0.0021(11)
O8 0.0350(12) 0.0399(11) 0.0338(10) 0.0040(8) 0.0095(8) 0.0127(9)
O9 0.0323(11) 0.0327(10) 0.0360(10) 0.0035(8) 0.0114(8) 0.0100(8)
C10 0.0336(16) 0.0401(15) 0.0380(15) 0.0018(12) 0.0122(12) 0.0091(13)
O11 0.0374(11) 0.0300(10) 0.0338(10) 0.0051(7) 0.0070(8) 0.0078(8)
C12 0.0331(16) 0.0312(14) 0.0355(14) 0.0016(11) 0.0063(12) 0.0060(12)
C13 0.0373(16) 0.0313(14) 0.0351(15) 0.0022(11) 0.0035(12) 0.0020(12)
C14 0.053(2) 0.0402(16) 0.0355(15) 0.0017(12) 0.0017(14) 0.0026(15)
C15 0.050(2) 0.0384(16) 0.0440(17) 0.0062(13) 0.0001(14) 0.0119(14)
C16 0.0343(16) 0.0281(13) 0.0325(14) 0.0008(10) 0.0044(12) -0.0002(12)
C17 0.0313(15) 0.0254(13) 0.0341(14) -0.0030(10) 0.0092(11) -0.0025(11)
C18 0.0278(15) 0.0248(12) 0.0356(14) -0.0038(10) 0.0076(11) -0.0010(11)
C19 0.0271(14) 0.0266(13) 0.0329(14) -0.0027(10) 0.0050(11) -0.0010(11)
C20 0.0414(17) 0.0290(14) 0.0356(15) -0.0008(11) 0.0101(13) -0.0001(13)
C21 0.0369(17) 0.0349(14) 0.0342(14) -0.0052(11) 0.0140(12) -0.0025(13)
C22 0.0289(15) 0.0312(14) 0.0384(15) -0.0064(11) 0.0095(12) -0.0042(12)
N23 0.0268(12) 0.0276(11) 0.0367(12) -0.0042(9) 0.0073(10) -0.0011(10)
O24 0.0701(17) 0.0377(11) 0.0313(11) 0.0050(8) 0.0157(10) 0.0153(11)
C25 0.099(9) 0.045(4) 0.028(4) -0.001(3) 0.023(4) 0.019(4)
C26 0.32(2) 0.136(9) 0.029(3) 0.018(4) 0.030(6) 0.154(13)
C27 0.139(8) 0.119(7) 0.063(4) 0.015(4) -0.018(5) 0.046(6)
C28 0.41(2) 0.151(11) 0.028(3) 0.009(4) 0.032(7) 0.180(14)
C29 0.0297(15) 0.0319(14) 0.0429(16) -0.0096(12) 0.0093(12) -0.0051(12)
O30 0.0390(13) 0.0549(13) 0.0431(12) -0.0107(10) 0.0146(10) 0.0086(10)
O31 0.0331(12) 0.0347(11) 0.0483(12) -0.0007(9) 0.0156(9) 0.0067(9)
C32 0.0345(17) 0.0332(15) 0.062(2) 0.0009(13) 0.0182(14) 0.0076(13)
N33 0.0334(14) 0.0360(12) 0.0332(12) 0.0017(9) 0.0104(10) 0.0111(11)
C50 0.0431(19) 0.0504(18) 0.0426(17) -0.0001(14) 0.0087(14) 0.0152(15)
Cl1 0.0383(5) 0.0487(5) 0.0624(5) 0.0022(4) 0.0020(4) 0.0052(4)
Cl2 0.0459(5) 0.0659(6) 0.0630(6) 0.0179(4) 0.0094(4) -0.0023(4)
Cl3 0.0549(6) 0.0788(7) 0.0694(6) 0.0273(5) -0.0041(5) 0.0153(5)
O60 0.0448(14) 0.0453(13) 0.0479(13) 0.0121(10) 0.0189(11) 0.0202(11)

loop_
_atom_type_symbol
_atom_type_description
_atom_type_scat_dispersion_real
_atom_type_scat_dispersion_imag
_atom_type_scat_source
C C 0.0181 0.0091 'International Tables Vol C Tables 4.2.6.8 and 6.1.1.4'
H H 0.0000 0.0000 'International Tables Vol C Tables 4.2.6.8 and 6.1.1.4'
N N 0.0311 0.0180 'International Tables Vol C Tables 4.2.6.8 and 6.1.1.4'
O O 0.0492 0.0322 'International Tables Vol C Tables 4.2.6.8 and 6.1.1.4'
Cl Cl 0.3639 0.7018 'International Tables Vol C Tables 4.2.6.8 and 6.1.1.4'

loop_
_geom_angle_atom_site_label_1
_geom_angle_atom_site_label_2
_geom_angle_atom_site_label_3
_geom_angle
N6 C1 C2 124.9(3)
N6 C1 C7 115.5(2)
C2 C1 C7 119.7(3)
C3 C2 C1 118.5(3)
C2 C3 O11 125.1(3)
C2 C3 C4 119.7(3)
O11 C3 C4 115.3(2)
C16 C4 C3 122.4(3)
C16 C4 C5 121.1(3)
C3 C4 C5 116.4(3)
N6 C5 C4 123.2(3)
N6 C5 C19 117.0(2)
C4 C5 C19 119.8(3)
C1 N6 C5 117.3(2)
O8 C7 O9 123.8(3)
O8 C7 C1 124.4(3)
O9 C7 C1 111.7(2)
C7 O9 C10 115.7(2)
C3 O11 C12 116.6(2)
O11 C12 C13 109.4(2)
C12 C13 C15 108.2(3)
C12 C13 C14 111.8(2)
C15 C13 C14 111.5(3)
C4 C16 C17 119.2(3)
C16 C17 C18 121.8(3)
C16 C17 C20 121.3(3)
C18 C17 C20 116.9(3)
N23 C18 C19 117.5(3)
N23 C18 C17 123.0(3)
C19 C18 C17 119.5(3)
N33 C19 C18 121.9(3)
N33 C19 C5 119.5(3)
C18 C19 C5 118.6(3)
O24 C20 C21 125.9(3)
O24 C20 C17 114.5(3)
C21 C20 C17 119.6(3)
C20 C21 C22 118.3(3)
N23 C22 C21 125.1(3)
N23 C22 C29 118.4(3)
C21 C22 C29 116.4(3)
C22 N23 C18 116.9(3)
C20 O24 C25' 114.8(14)
C20 O24 C25 119.9(5)
C25' O24 C25 8(2)
O24 C25 C26 111.6(11)
C25 C26 C27 107.3(12)
C25 C26 C28 112.1(10)
C27 C26 C28 104.2(11)
O24 C25' C26' 106(3)
C25' C26' C27' 136(3)
C25' C26' C28' 110(3)
C27' C26' C28' 112.9(15)
O30 C29 O31 124.2(3)
O30 C29 C22 122.4(3)
O31 C29 C22 113.4(3)
C29 O31 C32 115.6(2)
Cl2 C50 Cl1 110.9(2)
Cl2 C50 Cl3 110.28(19)
Cl1 C50 Cl3 109.33(19)

loop_
_geom_bond_atom_site_label_1
_geom_bond_atom_site_label_2
_geom_bond_distance
C1 N6 1.313(4)
C1 C2 1.418(4)
C1 C7 1.498(4)
C2 C3 1.359(4)
C3 O11 1.361(3)
C3 C4 1.433(4)
C4 C16 1.392(4)
C4 C5 1.434(4)
C5 N6 1.359(4)
C5 C19 1.434(4)
C7 O8 1.210(4)
C7 O9 1.339(4)
O9 C10 1.447(4)
O11 C12 1.442(4)
C12 C13 1.516(4)
C13 C15 1.524(5)
C13 C14 1.525(4)
C16 C17 1.398(4)
C17 C18 1.428(4)
C17 C20 1.430(4)
C18 N23 1.376(4)
C18 C19 1.424(4)
C19 N33 1.347(4)
C20 O24 1.347(4)
C20 C21 1.370(5)
C21 C22 1.419(4)
C22 N23 1.315(4)
C22 C29 1.502(5)
O24 C25' 1.37(6)
O24 C25 1.449(15)
C25 C26 1.457(11)
C26 C27 1.499(14)
C26 C28 1.525(9)
C25' C26' 1.49(2)
C26' C27' 1.507(18)
C26' C28' 1.527(18)
C29 O30 1.209(4)
C29 O31 1.327(4)
O31 C32 1.455(4)
C50 Cl2 1.756(4)
C50 Cl1 1.758(4)
C50 Cl3 1.767(4)

loop_
_geom_torsion_atom_site_label_1
_geom_torsion_atom_site_label_2
_geom_torsion_atom_site_label_3
_geom_torsion_atom_site_label_4
_geom_torsion
N6 C1 C2 C3 1.2(4)
C7 C1 C2 C3 -179.1(2)
C1 C2 C3 O11 -177.5(2)
C1 C2 C3 C4 2.1(4)
C2 C3 C4 C16 175.1(2)
O11 C3 C4 C16 -5.3(4)
C2 C3 C4 C5 -3.9(4)
O11 C3 C4 C5 175.8(2)
C16 C4 C5 N6 -176.3(2)
C3 C4 C5 N6 2.7(4)
C16 C4 C5 C19 2.9(4)
C3 C4 C5 C19 -178.2(2)
C2 C1 N6 C5 -2.4(4)
C7 C1 N6 C5 177.8(2)
C4 C5 N6 C1 0.4(4)
C19 C5 N6 C1 -178.8(2)
N6 C1 C7 O8 4.2(4)
C2 C1 C7 O8 -175.5(3)
N6 C1 C7 O9 -176.3(2)
C2 C1 C7 O9 3.9(3)
O8 C7 O9 C10 -4.5(4)
C1 C7 O9 C10 176.1(2)
C2 C3 O11 C12 3.6(4)
C4 C3 O11 C12 -176.0(2)
C3 O11 C12 C13 172.0(2)
O11 C12 C13 C15 -174.5(2)
O11 C12 C13 C14 62.4(3)
C3 C4 C16 C17 180.0(2)
C5 C4 C16 C17 -1.1(4)
C4 C16 C17 C18 -2.0(4)
C4 C16 C17 C20 176.6(2)
C16 C17 C18 N23 -177.7(2)
C20 C17 C18 N23 3.6(4)
C16 C17 C18 C19 3.3(4)
C20 C17 C18 C19 -175.3(2)
N23 C18 C19 N33 0.0(4)
C17 C18 C19 N33 179.0(2)
N23 C18 C19 C5 179.5(2)
C17 C18 C19 C5 -1.5(4)
N6 C5 C19 N33 -2.8(4)
C4 C5 C19 N33 178.0(2)
N6 C5 C19 C18 177.7(2)
C4 C5 C19 C18 -1.5(4)
C16 C17 C20 O24 -3.3(4)
C18 C17 C20 O24 175.3(2)
C16 C17 C20 C21 177.1(3)
C18 C17 C20 C21 -4.2(4)
O24 C20 C21 C22 -177.2(3)
C17 C20 C21 C22 2.3(4)
C20 C21 C22 N23 0.7(4)
C20 C21 C22 C29 179.9(2)
C21 C22 N23 C18 -1.4(4)
C29 C22 N23 C18 179.4(2)
C19 C18 N23 C22 178.1(2)
C17 C18 N23 C22 -0.8(4)
C21 C20 O24 C25' 0(2)
C17 C20 O24 C25' -180(2)
C21 C20 O24 C25 6.0(9)
C17 C20 O24 C25 -173.5(8)
C20 O24 C25 C26 180.0(10)
C25' O24 C25 C26 -130(19)
O24 C25 C26 C27 -57.9(14)
O24 C25 C26 C28 -171.8(12)
C20 O24 C25' C26' 178.0(18)
C25 O24 C25' C26' 45(16)
O24 C25' C26' C27' 10(5)
O24 C25' C26' C28' 177(2)
N23 C22 C29 O30 179.6(3)
C21 C22 C29 O30 0.4(4)
N23 C22 C29 O31 -0.7(4)
C21 C22 C29 O31 -179.9(2)
O30 C29 O31 C32 -0.8(4)
C22 C29 O31 C32 179.6(2)
